data_1546687
loop_
_publ_author_name
'Watkins, Sydney M.'
'Hagen, Timothy J.'
'Perkins, Timothy S.'
'Zheng, Chong'

_publ_section_title
;
 (<i>Z</i>)-4-Chloro-<i>N</i>-{3-[(4-chlorophenyl)sulfonyl]-2,3-dihydrobenzo[<i>d</i>]thiazol-2-ylidene}benzenesulfonamide
;
_journal_coeditor_code WM4046
_journal_issue 6
_journal_name_full IUCrData
_journal_page_first x170865
_journal_paper_doi 10.1107/S2414314617008653
_journal_volume 2
_journal_year 2017
_chemical_formula_iupac 'C19 H12 Cl2 N2 O4 S3'
_chemical_formula_moiety 'C19 H12 Cl2 N2 O4 S3'
_chemical_formula_sum 'C19 H12 Cl2 N2 O4 S3'
_chemical_formula_weight 499.39
_chemical_name_systematic
(<i>Z</i>)-4-Chloro-<i>N</i>-{3-[(4-chlorophenyl)sulfonyl]-2,3-dihydrobenzo[<i>d</i>]thiazol-2-ylidene}benzenesulfonamide
_space_group_crystal_system triclinic
_space_group_IT_number 2
_space_group_name_Hall '-P 1'
_space_group_name_H-M_alt 'P -1'
_symmetry_space_group_name_Hall '-P 1'
_symmetry_space_group_name_H-M 'P -1'
_atom_sites_solution_hydrogens geom
_audit_creation_method SHELXL-2016/6
_cell_angle_alpha 87.747(2)
_cell_angle_beta 81.840(2)
_cell_angle_gamma 87.849(2)
_cell_formula_units_Z 2
_cell_length_a 7.1330(9)
_cell_length_b 8.1155(11)
_cell_length_c 17.798(2)
_cell_measurement_reflns_used 906
_cell_measurement_temperature 293(2)
_cell_measurement_theta_max 14
_cell_measurement_theta_min 2
_cell_volume 1018.5(2)
_computing_cell_refinement
;
SAINT (Bruker, 1999)
;
_computing_data_collection
;
SMART (Bruker, 1999)
;
_computing_data_reduction
;
SAINT (Bruker, 1999)
;
_computing_molecular_graphics
;
XP in SHELXTL (Sheldrick, 2008) and Mercury (Macrae <i>et al.</i>,
2006)
;
_computing_publication_material
;
publCIF (Westrip, 2010)
;
_computing_structure_refinement
;
SHELXL2016 (Sheldrick, 2015)
;
_computing_structure_solution
;
SIR97 (Altomare <i>et al.</i>,  1999)
;
_diffrn_ambient_temperature 293(2)
_diffrn_detector_area_resol_mean 0
_diffrn_measured_fraction_theta_full 0.983
_diffrn_measured_fraction_theta_max 0.983
_diffrn_measurement_device_type 'Bruker SMART CCD PLATFORM'
_diffrn_measurement_method '\w scans'
_diffrn_radiation_type MoK\a
_diffrn_radiation_wavelength 0.71073
_diffrn_reflns_av_R_equivalents 0.0163
_diffrn_reflns_limit_h_max 8
_diffrn_reflns_limit_h_min -8
_diffrn_reflns_limit_k_max 9
_diffrn_reflns_limit_k_min -9
_diffrn_reflns_limit_l_max 21
_diffrn_reflns_limit_l_min -21
_diffrn_reflns_number 7549
_diffrn_reflns_theta_full 24.998
_diffrn_reflns_theta_max 24.998
_diffrn_reflns_theta_min 2.313
_exptl_absorpt_coefficient_mu 0.657
_exptl_absorpt_correction_T_max 0.2643
_exptl_absorpt_correction_T_min 0.1863
_exptl_absorpt_correction_type multi-scan
_exptl_absorpt_process_details
;
(<i>SADABS</i>; Bruker, 1999)
;
_exptl_crystal_colour colorless
_exptl_crystal_density_diffrn 1.628
_exptl_crystal_description fragment
_exptl_crystal_F_000 508
_exptl_crystal_size_max 0.60
_exptl_crystal_size_mid 0.30
_exptl_crystal_size_min 0.25
_refine_diff_density_max 0.584
_refine_diff_density_min -0.617
_refine_ls_extinction_method none
_refine_ls_goodness_of_fit_ref 1.040
_refine_ls_hydrogen_treatment constr
_refine_ls_matrix_type full
_refine_ls_number_parameters 271
_refine_ls_number_reflns 3530
_refine_ls_number_restraints 0
_refine_ls_restrained_S_all 1.040
_refine_ls_R_factor_all 0.0382
_refine_ls_R_factor_gt 0.0361
_refine_ls_shift/su_max 0.003
_refine_ls_shift/su_mean 0.000
_refine_ls_structure_factor_coef Fsqd
_refine_ls_weighting_details 'w=1/[\s^2^(Fo^2^)+(0.0448P)^2^+0.6375P] where P=(Fo^2^+2Fc^2^)/3'
_refine_ls_weighting_scheme calc
_refine_ls_wR_factor_gt 0.0943
_refine_ls_wR_factor_ref 0.0959
_reflns_number_gt 3301
_reflns_number_total 3530
_reflns_threshold_expression 'I > 2\s(I)'
_cod_data_source_file wm4046sup1.cif
_cod_data_source_block I
_cod_database_code 1546687
_shelx_space_group_comment
;
The symmetry employed for this shelxl refinement is uniquely defined
by the following loop, which should always be used as a source of
symmetry information in preference to the above space-group names.
They are only intended as comments.
;

loop_
_space_group_symop_operation_xyz
'x, y, z'
'-x, -y, -z'

loop_
_atom_site_type_symbol
_atom_site_label
_atom_site_fract_x
_atom_site_fract_y
_atom_site_fract_z
_atom_site_U_iso_or_equiv
_atom_site_adp_type
_atom_site_calc_flag
_atom_site_occupancy
S S1 0.37024(8) 0.03706(7) 0.77485(3) 0.04724(16) Uani d 1
S S2 0.28022(8) 0.43662(6) 0.60143(3) 0.04326(16) Uani d 1
S S3 0.29160(7) -0.08482(6) 0.60835(3) 0.03773(15) Uani d 1
Cl Cl1 -0.25853(15) 0.26317(14) 1.03311(5) 0.1060(4) Uani d 1
Cl Cl2 -0.35272(13) 0.55565(14) 0.87265(5) 0.1002(3) Uani d 1
N N1 0.3383(3) 0.1643(2) 0.70469(10) 0.0446(4) Uani d 1
C C11 -0.0832(4) 0.2042(4) 0.95977(15) 0.0698(8) Uani d 1
O O11 0.5492(2) 0.0699(3) 0.79694(10) 0.0662(5) Uani d 1
C C12 -0.1312(4) 0.1098(4) 0.90386(16) 0.0744(8) Uani d 1
H H12 -0.255949 0.079825 0.904470 0.089 Uiso calc 1
O O12 0.3336(3) -0.1291(2) 0.75832(9) 0.0611(5) Uani d 1
C C13 0.0077(4) 0.0596(4) 0.84652(15) 0.0634(7) Uani d 1
H H13 -0.022673 -0.004985 0.808228 0.076 Uiso calc 1
C C14 0.1913(3) 0.1057(3) 0.84637(12) 0.0486(5) Uani d 1
C C15 0.2376(4) 0.2030(4) 0.90258(15) 0.0651(7) Uani d 1
H H15 0.361647 0.235004 0.901832 0.078 Uiso calc 1
C C16 0.0982(5) 0.2520(4) 0.95971(16) 0.0771(8) Uani d 1
H H16 0.127549 0.317278 0.997969 0.092 Uiso calc 1
C C21 -0.1739(4) 0.5178(3) 0.79780(14) 0.0581(6) Uani d 1
O O21 0.2169(3) 0.52024(18) 0.53771(9) 0.0608(5) Uani d 1
C C22 -0.2195(3) 0.4463(3) 0.73429(15) 0.0568(6) Uani d 1
H H22 -0.343084 0.416516 0.731865 0.068 Uiso calc 1
O O22 0.4612(2) 0.4680(2) 0.62072(10) 0.0604(5) Uani d 1
C C23 -0.0786(3) 0.4197(3) 0.67448(13) 0.0481(5) Uani d 1
H H23 -0.106709 0.374468 0.630332 0.058 Uiso calc 1
C C24 0.1050(3) 0.4603(2) 0.68022(11) 0.0390(4) Uani d 1
C C25 0.1500(3) 0.5307(3) 0.74424(14) 0.0527(6) Uani d 1
H H25 0.274276 0.557063 0.747588 0.063 Uiso calc 1
C C26 0.0074(4) 0.5613(3) 0.80321(14) 0.0634(7) Uani d 1
H H26 0.033945 0.611211 0.846482 0.076 Uiso calc 1
C C31 0.3056(3) 0.1145(2) 0.63973(11) 0.0364(4) Uani d 1
N N32 0.2750(2) 0.23124(19) 0.58320(9) 0.0380(4) Uani d 1
C C33 0.2499(3) 0.1635(2) 0.51252(11) 0.0341(4) Uani d 1
C C34 0.2275(3) 0.2439(3) 0.44425(12) 0.0421(5) Uani d 1
H H34 0.223853 0.358527 0.439781 0.051 Uiso calc 1
C C35 0.2108(3) 0.1491(3) 0.38283(12) 0.0444(5) Uani d 1
H H35 0.194170 0.201233 0.336651 0.053 Uiso calc 1
C C36 0.2181(3) -0.0213(3) 0.38840(12) 0.0446(5) Uani d 1
H H36 0.207626 -0.081849 0.346003 0.054 Uiso calc 1
C C37 0.2409(3) -0.1021(3) 0.45611(12) 0.0408(4) Uani d 1
H H37 0.245905 -0.216761 0.460103 0.049 Uiso calc 1
C C38 0.2561(3) -0.0077(2) 0.51843(11) 0.0344(4) Uani d 1

loop_
_atom_site_aniso_label
_atom_site_aniso_U_11
_atom_site_aniso_U_22
_atom_site_aniso_U_33
_atom_site_aniso_U_12
_atom_site_aniso_U_13
_atom_site_aniso_U_23
S1 0.0575(3) 0.0479(3) 0.0374(3) 0.0024(2) -0.0118(2) -0.0003(2)
S2 0.0554(3) 0.0303(3) 0.0419(3) -0.0057(2) 0.0020(2) -0.0013(2)
S3 0.0444(3) 0.0310(3) 0.0382(3) -0.00082(19) -0.0080(2) 0.00066(19)
Cl1 0.1077(7) 0.1351(8) 0.0629(5) 0.0373(6) 0.0185(4) 0.0011(5)
Cl2 0.0861(6) 0.1271(8) 0.0752(5) 0.0237(5) 0.0257(4) -0.0123(5)
N1 0.0580(11) 0.0396(9) 0.0371(9) -0.0001(8) -0.0102(8) -0.0020(7)
C11 0.0794(19) 0.0823(19) 0.0431(14) 0.0196(15) 0.0004(13) 0.0029(13)
O11 0.0552(10) 0.0930(14) 0.0529(10) 0.0019(9) -0.0177(8) -0.0013(9)
C12 0.0550(15) 0.106(2) 0.0613(17) 0.0027(15) -0.0084(13) 0.0035(16)
O12 0.0945(13) 0.0420(9) 0.0471(9) 0.0052(8) -0.0141(9) 0.0016(7)
C13 0.0618(16) 0.0836(19) 0.0475(13) -0.0034(13) -0.0154(12) -0.0072(12)
C14 0.0582(13) 0.0509(13) 0.0373(11) -0.0007(10) -0.0100(10) 0.0009(9)
C15 0.0734(17) 0.0726(17) 0.0507(14) -0.0130(14) -0.0076(12) -0.0140(12)
C16 0.097(2) 0.084(2) 0.0501(15) -0.0054(17) -0.0037(15) -0.0209(14)
C21 0.0602(15) 0.0570(14) 0.0524(14) 0.0115(11) 0.0045(11) -0.0013(11)
O21 0.1006(14) 0.0339(8) 0.0444(9) 0.0050(8) -0.0013(8) 0.0044(7)
C22 0.0466(13) 0.0589(14) 0.0638(15) 0.0001(11) -0.0053(11) 0.0003(12)
O22 0.0537(10) 0.0565(10) 0.0687(11) -0.0206(8) 0.0060(8) -0.0099(8)
C23 0.0537(13) 0.0443(12) 0.0478(12) -0.0029(10) -0.0115(10) -0.0051(9)
C24 0.0473(11) 0.0286(9) 0.0405(11) -0.0001(8) -0.0041(9) -0.0028(8)
C25 0.0536(13) 0.0529(13) 0.0537(13) -0.0041(10) -0.0096(10) -0.0158(11)
C26 0.0749(18) 0.0683(16) 0.0480(14) 0.0060(13) -0.0088(12) -0.0228(12)
C31 0.0372(10) 0.0342(10) 0.0371(10) 0.0003(8) -0.0032(8) 0.0004(8)
N32 0.0482(9) 0.0302(8) 0.0349(8) 0.0010(7) -0.0039(7) -0.0014(6)
C33 0.0310(9) 0.0351(10) 0.0352(10) 0.0003(7) -0.0014(7) -0.0028(8)
C34 0.0455(11) 0.0394(11) 0.0405(11) 0.0004(9) -0.0046(9) 0.0032(9)
C35 0.0461(11) 0.0517(12) 0.0360(11) -0.0025(9) -0.0092(9) 0.0039(9)
C36 0.0457(11) 0.0500(12) 0.0393(11) -0.0057(9) -0.0077(9) -0.0063(9)
C37 0.0420(11) 0.0370(10) 0.0441(11) -0.0045(8) -0.0067(9) -0.0049(9)
C38 0.0303(9) 0.0357(10) 0.0367(10) -0.0017(7) -0.0033(7) 0.0008(8)

loop_
_atom_type_symbol
_atom_type_description
_atom_type_scat_dispersion_real
_atom_type_scat_dispersion_imag
_atom_type_scat_source
C C 0.0033 0.0016 'International Tables Vol C Tables 4.2.6.8 and 6.1.1.4'
H H 0.0000 0.0000 'International Tables Vol C Tables 4.2.6.8 and 6.1.1.4'
N N 0.0061 0.0033 'International Tables Vol C Tables 4.2.6.8 and 6.1.1.4'
O O 0.0106 0.0060 'International Tables Vol C Tables 4.2.6.8 and 6.1.1.4'
S S 0.1246 0.1234 'International Tables Vol C Tables 4.2.6.8 and 6.1.1.4'
Cl Cl 0.1484 0.1585 'International Tables Vol C Tables 4.2.6.8 and 6.1.1.4'

loop_
_geom_angle_atom_site_label_1
_geom_angle_atom_site_label_2
_geom_angle_atom_site_label_3
_geom_angle
O11 S1 O12 118.29(12)
O11 S1 N1 107.50(11)
O12 S1 N1 111.51(9)
O11 S1 C14 108.24(11)
O12 S1 C14 108.49(11)
N1 S1 C14 101.45(10)
O22 S2 O21 119.94(11)
O22 S2 N32 108.05(10)
O21 S2 N32 104.94(9)
O22 S2 C24 110.58(10)
O21 S2 C24 108.54(10)
N32 S2 C24 103.39(9)
C31 S3 C38 90.95(9)
C31 N1 S1 122.39(15)
C16 C11 C12 121.6(3)
C16 C11 Cl1 119.4(2)
C12 C11 Cl1 118.9(3)
C11 C12 C13 119.2(3)
C11 C12 H12 120.4
C13 C12 H12 120.4
C14 C13 C12 119.6(3)
C14 C13 H13 120.2
C12 C13 H13 120.2
C13 C14 C15 120.7(2)
C13 C14 S1 119.75(18)
C15 C14 S1 119.6(2)
C16 C15 C14 119.4(3)
C16 C15 H15 120.3
C14 C15 H15 120.3
C11 C16 C15 119.5(3)
C11 C16 H16 120.2
C15 C16 H16 120.2
C26 C21 C22 121.9(2)
C26 C21 Cl2 119.4(2)
C22 C21 Cl2 118.7(2)
C23 C22 C21 118.6(2)
C23 C22 H22 120.7
C21 C22 H22 120.7
C22 C23 C24 119.7(2)
C22 C23 H23 120.2
C24 C23 H23 120.2
C25 C24 C23 121.4(2)
C25 C24 S2 119.38(17)
C23 C24 S2 119.02(16)
C26 C25 C24 118.7(2)
C26 C25 H25 120.7
C24 C25 H25 120.7
C21 C26 C25 119.7(2)
C21 C26 H26 120.2
C25 C26 H26 120.2
N1 C31 N32 118.90(18)
N1 C31 S3 130.18(16)
N32 C31 S3 110.92(14)
C31 N32 C33 114.44(16)
C31 N32 S2 119.26(13)
C33 N32 S2 126.24(13)
C34 C33 C38 120.44(18)
C34 C33 N32 129.24(18)
C38 C33 N32 110.29(16)
C35 C34 C33 118.10(19)
C35 C34 H34 120.9
C33 C34 H34 120.9
C36 C35 C34 121.6(2)
C36 C35 H35 119.2
C34 C35 H35 119.2
C37 C36 C35 120.63(19)
C37 C36 H36 119.7
C35 C36 H36 119.7
C36 C37 C38 118.20(19)
C36 C37 H37 120.9
C38 C37 H37 120.9
C33 C38 C37 121.04(18)
C33 C38 S3 113.31(14)
C37 C38 S3 125.62(15)

loop_
_geom_bond_atom_site_label_1
_geom_bond_atom_site_label_2
_geom_bond_distance
S1 O11 1.4252(18)
S1 O12 1.4331(18)
S1 N1 1.6244(18)
S1 C14 1.761(2)
S2 O22 1.4165(18)
S2 O21 1.4186(17)
S2 N32 1.7133(16)
S2 C24 1.752(2)
S3 C31 1.743(2)
S3 C38 1.7439(19)
Cl1 C11 1.743(3)
Cl2 C21 1.737(2)
N1 C31 1.294(3)
C11 C16 1.365(4)
C11 C12 1.368(4)
C12 C13 1.380(4)
C12 H12 0.9300
C13 C14 1.375(3)
C13 H13 0.9300
C14 C15 1.381(3)
C15 C16 1.377(4)
C15 H15 0.9300
C16 H16 0.9300
C21 C26 1.370(4)
C21 C22 1.375(4)
C22 C23 1.374(3)
C22 H22 0.9300
C23 C24 1.381(3)
C23 H23 0.9300
C24 C25 1.377(3)
C25 C26 1.377(3)
C25 H25 0.9300
C26 H26 0.9300
C31 N32 1.389(3)
N32 C33 1.429(2)
C33 C34 1.383(3)
C33 C38 1.389(3)
C34 C35 1.383(3)
C34 H34 0.9300
C35 C36 1.382(3)
C35 H35 0.9300
C36 C37 1.376(3)
C36 H36 0.9300
C37 C38 1.391(3)
C37 H37 0.9300

loop_
_geom_hbond_atom_site_label_D
_geom_hbond_atom_site_label_H
_geom_hbond_atom_site_label_A
_geom_hbond_site_symmetry_A
_geom_hbond_distance_DH
_geom_hbond_distance_HA
_geom_hbond_distance_DA
_geom_hbond_angle_DHA
_geom_hbond_publ_flag
C12 H12 O11 1_455 0.93 2.53 3.203(3) 130 y
C22 H22 O22 1_455 0.93 2.59 3.249(3) 128 y
C37 H37 O21 1_545 0.93 2.50 3.339(3) 151 y
C34 H34 O21 . 0.93 2.22 2.837(3) 123 y

_cod_database_fobs_code 1546687
